data_4112587
loop_
_publ_author_name
'Garth R. Giesbrecht'
'John C. Gordon'
'David L. Clark'
'P. Jeffrey Hay'
'Brian L. Scott'
'C. Drew Tait'

_publ_contact_author
;
John C. Gordon
MS J514
Los Alamos National Laboratory
Los Alamos, New Mexico  87545
;
_publ_contact_author_email jgordon@lanl.gov
_publ_section_title
;
 A Comparative Study of \p-Arene-Bridged Lanthanum Arylamide and Aryloxide
 Dimers. Solution Behavior, Exchange Mechanisms, and X-ray Crystal
 Structures of La2(NH-2,6-iPr2C6H3)6, La(NH-2,6-iPr2C6H3)3(THF)3, and
 La(NH-2,6-iPr2C6H3)3(py)2
;
_journal_name_full 'Journal of the American Chemical Society'
_journal_page_first 6387
_journal_page_last 6401
_journal_paper_doi 10.1021/ja0398262
_journal_volume 126
_journal_year 2004
_chemical_formula_sum 'C46 H64 La N5'
_chemical_formula_weight 825.93
_chemical_name_systematic
; 
 ? 
;
_space_group_IT_number 4
_symmetry_cell_setting monoclinic
_symmetry_space_group_name_Hall 'P 2yb'
_symmetry_space_group_name_H-M 'P 1 21 1'
_atom_sites_solution_hydrogens geom
_atom_sites_solution_primary direct
_atom_sites_solution_secondary difmap
_audit_creation_method SHELXL-97
_cell_angle_alpha 90.00
_cell_angle_beta 112.122(11)
_cell_angle_gamma 90.00
_cell_formula_units_Z 4
_cell_length_a 16.013(6)
_cell_length_b 14.159(5)
_cell_length_c 21.202(6)
_cell_measurement_temperature 203(2)
_cell_volume 4453(3)
_computing_cell_refinement 'Bruker SAINT (v. 5.00, Bruker 1998)'
_computing_data_collection 'Siemens SMART (v. 4.202, Siemens 1996)'
_computing_data_reduction 'Bruker SAINT (v. 5.00, Bruker 1998)'
_computing_molecular_graphics 'Bruker AXS SHEXTL (v. 5.10)'
_computing_publication_material 'SHELXL-97 (Sheldrick, 1997)'
_computing_structure_refinement 'SHELXL-97 (Sheldrick, 1997)'
_computing_structure_solution 'SHELXS-97 (Sheldrick, 1990)'
_diffrn_ambient_temperature 203(2)
_diffrn_measured_fraction_theta_full 0.983
_diffrn_measured_fraction_theta_max 0.983
_diffrn_measurement_device_type 'Bruker P4/CCD'
_diffrn_measurement_method '\f scans'
_diffrn_radiation_monochromator graphite
_diffrn_radiation_source 'fine-focus sealed tube'
_diffrn_radiation_type MoK\a
_diffrn_radiation_wavelength 0.71073
_diffrn_reflns_av_R_equivalents 0.0190
_diffrn_reflns_av_sigmaI/netI 0.0245
_diffrn_reflns_limit_h_max 19
_diffrn_reflns_limit_h_min -18
_diffrn_reflns_limit_k_max 14
_diffrn_reflns_limit_k_min -16
_diffrn_reflns_limit_l_max 25
_diffrn_reflns_limit_l_min -25
_diffrn_reflns_number 28486
_diffrn_reflns_theta_full 25.52
_diffrn_reflns_theta_max 25.52
_diffrn_reflns_theta_min 1.04
_diffrn_standards_decay_% '< 2'
_exptl_absorpt_coefficient_mu 0.994
_exptl_absorpt_correction_T_max 0.8900
_exptl_absorpt_correction_T_min 0.7614
_exptl_absorpt_correction_type empirical
_exptl_absorpt_process_details 'SADABS (Sheldrick, 1996)'
_exptl_crystal_colour yellow
_exptl_crystal_density_diffrn 1.232
_exptl_crystal_description irregular
_exptl_crystal_F_000 1728
_exptl_crystal_size_max 0.29
_exptl_crystal_size_mid 0.21
_exptl_crystal_size_min 0.12
_refine_diff_density_max 0.678
_refine_diff_density_min -0.394
_refine_diff_density_rms 0.055
_refine_ls_abs_structure_details 'Flack H D (1983), Acta Cryst. A39, 876-881'
_refine_ls_abs_structure_Flack 0.423(8)
_refine_ls_extinction_method none
_refine_ls_goodness_of_fit_ref 1.164
_refine_ls_hydrogen_treatment mixed
_refine_ls_matrix_type full
_refine_ls_number_parameters 956
_refine_ls_number_reflns 14478
_refine_ls_number_restraints 1
_refine_ls_restrained_S_all 1.164
_refine_ls_R_factor_all 0.0298
_refine_ls_R_factor_gt 0.0279
_refine_ls_shift/su_max 0.001
_refine_ls_shift/su_mean 0.000
_refine_ls_structure_factor_coef Fsqd
_refine_ls_weighting_details 'calc w=1/[\s^2^(Fo^2^)+(0.0454P)^2^+0.0000P] where P=(Fo^2^+2Fc^2^)/3'
_refine_ls_weighting_scheme calc
_refine_ls_wR_factor_gt 0.0719
_refine_ls_wR_factor_ref 0.0727
_reflns_number_gt 14003
_reflns_number_total 14478
_reflns_threshold_expression >2sigma(I)
_cod_data_source_file ja0398262si20031126_061303_3.cif
_cod_data_source_block ccd728a
_cod_original_sg_symbol_H-M 'P 21'
_cod_database_code 4112587

loop_
_symmetry_equiv_pos_as_xyz
'x, y, z'
'-x, y+1/2, -z'

loop_
_atom_site_label
_atom_site_type_symbol
_atom_site_fract_x
_atom_site_fract_y
_atom_site_fract_z
_atom_site_U_iso_or_equiv
_atom_site_adp_type
_atom_site_occupancy
_atom_site_symmetry_multiplicity
_atom_site_calc_flag
_atom_site_refinement_flags
La1 La 0.101055(12) 0.588816(13) 0.363968(9) 0.02836(6) Uani 1 1 d .
La2 La 0.390778(13) 0.893935(14) 0.120502(10) 0.03204(6) Uani 1 1 d .
N1 N 0.0931(2) 0.7553(3) 0.37208(15) 0.0384(9) Uani 1 1 d .
N2 N -0.0556(2) 0.5731(3) 0.33380(16) 0.0370(8) Uani 1 1 d .
N3 N 0.2219(2) 0.4807(3) 0.37793(17) 0.0351(8) Uani 1 1 d .
N4 N 0.0573(2) 0.5892(3) 0.22755(13) 0.0391(7) Uani 1 1 d .
N5 N 0.1106(2) 0.4979(2) 0.47997(16) 0.0396(8) Uani 1 1 d .
N6 N 0.3899(2) 0.7271(3) 0.12832(16) 0.0404(10) Uani 1 1 d .
N7 N 0.5456(2) 0.9321(3) 0.15182(17) 0.0387(9) Uani 1 1 d .
N8 N 0.2649(2) 0.9897(3) 0.11616(17) 0.0378(8) Uani 1 1 d .
N9 N 0.4317(2) 0.8956(3) 0.25803(14) 0.0418(7) Uani 1 1 d .
N10 N 0.3629(2) 0.9787(3) -0.00056(16) 0.0422(8) Uani 1 1 d .
C1 C 0.1415(2) 0.8355(3) 0.40470(18) 0.0293(8) Uani 1 1 d .
C2 C 0.1987(2) 0.8283(3) 0.47420(17) 0.0317(8) Uani 1 1 d .
C2A C 0.1989(3) 0.7393(3) 0.51486(17) 0.0377(9) Uani 1 1 d .
H2A H 0.1905 0.6855 0.4840 0.045 Uiso 1 1 calc R
C2C C 0.2861(3) 0.7222(3) 0.57596(19) 0.0530(11) Uani 1 1 d .
H2C1 H 0.3359 0.7210 0.5612 0.079 Uiso 1 1 calc R
H2C2 H 0.2824 0.6628 0.5966 0.079 Uiso 1 1 calc R
H2C3 H 0.2948 0.7720 0.6085 0.079 Uiso 1 1 calc R
C2B C 0.1192(3) 0.7404(4) 0.5374(2) 0.0577(12) Uani 1 1 d .
H2B1 H 0.0645 0.7497 0.4985 0.087 Uiso 1 1 calc R
H2B2 H 0.1266 0.7908 0.5693 0.087 Uiso 1 1 calc R
H2B3 H 0.1163 0.6812 0.5586 0.087 Uiso 1 1 calc R
C3 C 0.2513(2) 0.9053(3) 0.50652(17) 0.0384(8) Uani 1 1 d .
H3 H 0.2890 0.9006 0.5522 0.046 Uiso 1 1 calc R
C4 C 0.2484(3) 0.9882(3) 0.4721(2) 0.0453(10) Uani 1 1 d .
H4 H 0.2860 1.0382 0.4935 0.054 Uiso 1 1 calc R
C5 C 0.1891(3) 0.9964(3) 0.4054(2) 0.0404(9) Uani 1 1 d .
H5 H 0.1861 1.0537 0.3831 0.048 Uiso 1 1 calc R
C6 C 0.1341(3) 0.9232(3) 0.37035(18) 0.0326(9) Uani 1 1 d .
C6A C 0.0680(3) 0.9363(3) 0.29750(18) 0.0399(9) Uani 1 1 d .
H6A H 0.0138 0.9001 0.2930 0.048 Uiso 1 1 calc R
C6C C 0.1050(3) 0.8938(5) 0.24672(19) 0.0656(14) Uani 1 1 d .
H6C1 H 0.1241 0.8300 0.2597 0.098 Uiso 1 1 calc R
H6C2 H 0.1554 0.9305 0.2468 0.098 Uiso 1 1 calc R
H6C3 H 0.0588 0.8942 0.2019 0.098 Uiso 1 1 calc R
C6B C 0.0379(3) 1.0383(4) 0.2783(2) 0.0564(13) Uani 1 1 d .
H6B1 H -0.0035 1.0407 0.2318 0.085 Uiso 1 1 calc R
H6B2 H 0.0895 1.0768 0.2838 0.085 Uiso 1 1 calc R
H6B3 H 0.0088 1.0615 0.3074 0.085 Uiso 1 1 calc R
C7 C -0.1332(2) 0.5183(3) 0.31947(17) 0.0318(8) Uani 1 1 d .
C8B C 0.0028(3) 0.3318(4) 0.3329(3) 0.0691(16) Uani 1 1 d .
H8B1 H 0.0202 0.3678 0.3742 0.104 Uiso 1 1 calc R
H8B2 H 0.0556 0.3148 0.3243 0.104 Uiso 1 1 calc R
H8B3 H -0.0280 0.2755 0.3374 0.104 Uiso 1 1 calc R
C8A C -0.0598(3) 0.3909(3) 0.2737(2) 0.0458(9) Uani 1 1 d .
H8A H -0.0251 0.4454 0.2686 0.055 Uiso 1 1 calc R
C8 C -0.1389(3) 0.4286(3) 0.28874(18) 0.0368(9) Uani 1 1 d .
C8C C -0.0864(4) 0.3325(4) 0.2079(2) 0.0712(15) Uani 1 1 d .
H8C1 H -0.0330 0.3110 0.2020 0.107 Uiso 1 1 calc R
H8C2 H -0.1212 0.3710 0.1698 0.107 Uiso 1 1 calc R
H8C3 H -0.1217 0.2790 0.2109 0.107 Uiso 1 1 calc R
C9 C -0.2159(3) 0.3744(3) 0.27389(18) 0.0413(9) Uani 1 1 d .
H9 H -0.2194 0.3154 0.2538 0.050 Uiso 1 1 calc R
C10 C -0.2888(3) 0.4081(3) 0.28901(19) 0.0426(9) Uani 1 1 d .
H10 H -0.3407 0.3718 0.2785 0.051 Uiso 1 1 calc R
C11 C -0.2830(3) 0.4949(3) 0.31941(19) 0.0389(9) Uani 1 1 d .
H11 H -0.3313 0.5158 0.3298 0.047 Uiso 1 1 calc R
C12 C -0.2083(3) 0.5523(3) 0.33502(18) 0.0346(9) Uani 1 1 d .
C12A C -0.2043(3) 0.6491(3) 0.3673(2) 0.0411(9) Uani 1 1 d .
H12A H -0.1795 0.6924 0.3428 0.049 Uiso 1 1 calc R
C12C C -0.1407(3) 0.6532(3) 0.4426(2) 0.0500(11) Uani 1 1 d .
H12B H -0.1411 0.7159 0.4598 0.075 Uiso 1 1 calc R
H12C H -0.0806 0.6373 0.4466 0.075 Uiso 1 1 calc R
H12D H -0.1606 0.6091 0.4683 0.075 Uiso 1 1 calc R
C12B C -0.2959(3) 0.6887(4) 0.3601(3) 0.0592(12) Uani 1 1 d .
H12E H -0.2880 0.7496 0.3815 0.089 Uiso 1 1 calc R
H12F H -0.3242 0.6468 0.3815 0.089 Uiso 1 1 calc R
H12G H -0.3332 0.6948 0.3127 0.089 Uiso 1 1 calc R
C13 C 0.3130(3) 0.4641(3) 0.39299(17) 0.0308(8) Uani 1 1 d .
C14 C 0.3724(3) 0.5433(3) 0.40895(17) 0.0341(9) Uani 1 1 d .
C14A C 0.3370(3) 0.6415(3) 0.4091(2) 0.0395(10) Uani 1 1 d .
H14A H 0.2895 0.6365 0.4276 0.047 Uiso 1 1 calc R
C14C C 0.2924(3) 0.6813(3) 0.3373(2) 0.0523(11) Uani 1 1 d .
H14B H 0.2699 0.7435 0.3395 0.078 Uiso 1 1 calc R
H14C H 0.2433 0.6411 0.3110 0.078 Uiso 1 1 calc R
H14D H 0.3358 0.6842 0.3161 0.078 Uiso 1 1 calc R
C14B C 0.4068(3) 0.7114(4) 0.4549(3) 0.0611(13) Uani 1 1 d .
H14E H 0.4341 0.6855 0.4999 0.092 Uiso 1 1 calc R
H14F H 0.3776 0.7699 0.4568 0.092 Uiso 1 1 calc R
H14G H 0.4524 0.7224 0.4366 0.092 Uiso 1 1 calc R
C15 C 0.4640(3) 0.5284(4) 0.4218(2) 0.0453(10) Uani 1 1 d .
H15 H 0.5030 0.5798 0.4319 0.054 Uiso 1 1 calc R
C16 C 0.4972(3) 0.4396(4) 0.4198(2) 0.0524(13) Uani 1 1 d .
H16 H 0.5580 0.4313 0.4280 0.063 Uiso 1 1 calc R
C17 C 0.4399(3) 0.3619(3) 0.4056(2) 0.0467(11) Uani 1 1 d .
H17 H 0.4632 0.3019 0.4050 0.056 Uiso 1 1 calc R
C18 C 0.3484(3) 0.3721(3) 0.39209(18) 0.0351(9) Uani 1 1 d .
C18A C 0.2875(3) 0.2869(3) 0.3792(2) 0.0423(10) Uani 1 1 d .
H18A H 0.2294 0.3047 0.3441 0.051 Uiso 1 1 calc R
C18C C 0.2698(4) 0.2607(4) 0.4434(3) 0.0610(13) Uani 1 1 d .
H18B H 0.2315 0.2061 0.4344 0.091 Uiso 1 1 calc R
H18C H 0.2409 0.3126 0.4561 0.091 Uiso 1 1 calc R
H18D H 0.3260 0.2470 0.4799 0.091 Uiso 1 1 calc R
C18B C 0.3214(4) 0.2000(4) 0.3529(3) 0.0657(14) Uani 1 1 d .
H18E H 0.2795 0.1490 0.3463 0.099 Uiso 1 1 calc R
H18F H 0.3793 0.1816 0.3854 0.099 Uiso 1 1 calc R
H18G H 0.3266 0.2149 0.3103 0.099 Uiso 1 1 calc R
C19 C -0.0142(3) 0.6399(4) 0.18759(19) 0.0489(11) Uani 1 1 d .
H19 H -0.0405 0.6826 0.2079 0.059 Uiso 1 1 calc R
C20 C -0.0502(3) 0.6311(4) 0.1173(2) 0.0568(12) Uani 1 1 d .
H20 H -0.0998 0.6669 0.0911 0.068 Uiso 1 1 calc R
C21 C -0.0114(3) 0.5688(4) 0.0871(2) 0.0568(13) Uani 1 1 d .
H21 H -0.0348 0.5613 0.0401 0.068 Uiso 1 1 calc R
C22 C 0.0613(4) 0.5183(4) 0.1263(2) 0.0582(13) Uani 1 1 d .
H22 H 0.0889 0.4764 0.1064 0.070 Uiso 1 1 calc R
C23 C 0.0942(3) 0.5297(4) 0.1964(2) 0.0491(11) Uani 1 1 d .
H23 H 0.1441 0.4945 0.2228 0.059 Uiso 1 1 calc R
C25 C 0.0372(3) 0.4736(3) 0.4918(2) 0.0437(10) Uani 1 1 d .
H25 H -0.0187 0.4794 0.4564 0.052 Uiso 1 1 calc R
C26 C 0.0400(4) 0.4403(4) 0.5541(2) 0.0580(12) Uani 1 1 d .
H26 H -0.0128 0.4241 0.5602 0.070 Uiso 1 1 calc R
C27 C 0.1214(4) 0.4318(4) 0.6060(2) 0.0607(14) Uani 1 1 d .
H27 H 0.1249 0.4097 0.6483 0.073 Uiso 1 1 calc R
C28 C 0.1985(4) 0.4560(4) 0.5959(2) 0.0576(13) Uani 1 1 d .
H28 H 0.2548 0.4511 0.6309 0.069 Uiso 1 1 calc R
C29 C 0.1899(3) 0.4881(3) 0.5320(2) 0.0438(10) Uani 1 1 d .
H29 H 0.2421 0.5036 0.5248 0.053 Uiso 1 1 calc R
C30 C 0.3700(3) 0.6409(3) 0.09352(17) 0.0335(9) Uani 1 1 d .
C31 C 0.3552(3) 0.6388(3) 0.02322(18) 0.0371(9) Uani 1 1 d .
C31A C 0.3684(3) 0.7290(3) -0.01059(18) 0.0435(10) Uani 1 1 d .
H31A H 0.3440 0.7807 0.0081 0.052 Uiso 1 1 calc R
C31C C 0.3196(4) 0.7323(4) -0.0880(2) 0.0646(14) Uani 1 1 d .
H31B H 0.3320 0.7914 -0.1049 0.097 Uiso 1 1 calc R
H31C H 0.2559 0.7262 -0.0994 0.097 Uiso 1 1 calc R
H31D H 0.3404 0.6813 -0.1082 0.097 Uiso 1 1 calc R
C31B C 0.4694(3) 0.7484(3) 0.0098(2) 0.0549(12) Uani 1 1 d .
H31E H 0.4775 0.8052 -0.0120 0.082 Uiso 1 1 calc R
H31F H 0.4969 0.6964 -0.0042 0.082 Uiso 1 1 calc R
H31G H 0.4971 0.7557 0.0583 0.082 Uiso 1 1 calc R
C32 C 0.3344(3) 0.5543(3) -0.0120(2) 0.0523(12) Uani 1 1 d .
H32 H 0.3240 0.5538 -0.0582 0.063 Uiso 1 1 calc R
C33 C 0.3286(4) 0.4710(4) 0.0196(2) 0.0593(13) Uani 1 1 d .
H33 H 0.3154 0.4148 -0.0048 0.071 Uiso 1 1 calc R
C34 C 0.3426(3) 0.4720(3) 0.0876(2) 0.0499(11) Uani 1 1 d .
H34 H 0.3383 0.4158 0.1088 0.060 Uiso 1 1 calc R
C35A C 0.3802(3) 0.5519(3) 0.20185(18) 0.0401(9) Uani 1 1 d .
H35A H 0.3519 0.6083 0.2120 0.048 Uiso 1 1 calc R
C35C C 0.3408(4) 0.4671(4) 0.2240(2) 0.0596(13) Uani 1 1 d .
H35B H 0.2772 0.4639 0.1978 0.089 Uiso 1 1 calc R
H35C H 0.3508 0.4729 0.2714 0.089 Uiso 1 1 calc R
H35D H 0.3693 0.4107 0.2169 0.089 Uiso 1 1 calc R
C35B C 0.4817(3) 0.5584(4) 0.2443(2) 0.0667(16) Uani 1 1 d .
H35E H 0.5061 0.6133 0.2309 0.100 Uiso 1 1 calc R
H35F H 0.5112 0.5029 0.2369 0.100 Uiso 1 1 calc R
H35G H 0.4912 0.5630 0.2917 0.100 Uiso 1 1 calc R
C35 C 0.3629(3) 0.5545(3) 0.12538(19) 0.0386(10) Uani 1 1 d .
C36 C 0.6196(2) 0.9894(3) 0.18632(17) 0.0331(9) Uani 1 1 d .
C37C C 0.8142(3) 0.8750(4) 0.1471(2) 0.0636(14) Uani 1 1 d .
H37A H 0.8167 0.9302 0.1216 0.095 Uiso 1 1 calc R
H37B H 0.8170 0.8195 0.1220 0.095 Uiso 1 1 calc R
H37C H 0.8642 0.8753 0.1901 0.095 Uiso 1 1 calc R
C37 C 0.7091(3) 0.9648(3) 0.19235(18) 0.0348(9) Uani 1 1 d .
C37A C 0.7255(3) 0.8750(3) 0.15941(19) 0.0407(10) Uani 1 1 d .
H37D H 0.6761 0.8690 0.1149 0.049 Uiso 1 1 calc R
C37B C 0.7218(4) 0.7890(4) 0.2012(3) 0.0670(14) Uani 1 1 d .
H37E H 0.7318 0.7330 0.1796 0.100 Uiso 1 1 calc R
H37F H 0.6637 0.7856 0.2044 0.100 Uiso 1 1 calc R
H37G H 0.7676 0.7942 0.2460 0.100 Uiso 1 1 calc R
C38 C 0.7795(3) 1.0250(3) 0.22863(19) 0.0408(9) Uani 1 1 d .
H38 H 0.8375 1.0102 0.2318 0.049 Uiso 1 1 calc R
C39 C 0.7663(3) 1.1056(3) 0.25998(19) 0.0485(11) Uani 1 1 d .
H39 H 0.8150 1.1433 0.2850 0.058 Uiso 1 1 calc R
C40 C 0.6805(3) 1.1297(3) 0.25393(18) 0.0427(9) Uani 1 1 d .
H40 H 0.6717 1.1847 0.2746 0.051 Uiso 1 1 calc R
C41A C 0.5128(3) 1.1042(3) 0.20902(19) 0.0413(10) Uani 1 1 d .
H41A H 0.4774 1.0463 0.2042 0.050 Uiso 1 1 calc R
C41 C 0.6062(2) 1.0737(3) 0.21754(16) 0.0349(9) Uani 1 1 d .
C41C C 0.4676(3) 1.1603(4) 0.1427(3) 0.0639(14) Uani 1 1 d .
H41B H 0.4078 1.1781 0.1384 0.096 Uiso 1 1 calc R
H41C H 0.4644 1.1218 0.1046 0.096 Uiso 1 1 calc R
H41D H 0.5023 1.2160 0.1438 0.096 Uiso 1 1 calc R
C41B C 0.5060(4) 1.1579(4) 0.2697(3) 0.0692(15) Uani 1 1 d .
H41E H 0.4441 1.1738 0.2602 0.104 Uiso 1 1 calc R
H41F H 0.5412 1.2146 0.2773 0.104 Uiso 1 1 calc R
H41G H 0.5283 1.1188 0.3096 0.104 Uiso 1 1 calc R
C42 C 0.1726(3) 0.9957(3) 0.10040(17) 0.0315(9) Uani 1 1 d .
C43 C 0.1176(3) 0.9163(3) 0.07265(17) 0.0353(9) Uani 1 1 d .
C43A C 0.1600(3) 0.8241(3) 0.0633(2) 0.0407(10) Uani 1 1 d .
H43A H 0.2172 0.8400 0.0591 0.049 Uiso 1 1 calc R
C43B C 0.1824(4) 0.7620(4) 0.1264(3) 0.0657(14) Uani 1 1 d .
H43B H 0.2090 0.7040 0.1197 0.099 Uiso 1 1 calc R
H43C H 0.1282 0.7484 0.1340 0.099 Uiso 1 1 calc R
H43D H 0.2241 0.7945 0.1653 0.099 Uiso 1 1 calc R
C43C C 0.1042(4) 0.7676(5) -0.0005(3) 0.0834(19) Uani 1 1 d .
H43E H 0.1361 0.7110 -0.0026 0.125 Uiso 1 1 calc R
H43F H 0.0947 0.8052 -0.0403 0.125 Uiso 1 1 calc R
H43G H 0.0471 0.7513 0.0015 0.125 Uiso 1 1 calc R
C44 C 0.0251(3) 0.9209(3) 0.05689(18) 0.0409(10) Uani 1 1 d .
H44 H -0.0101 0.8681 0.0383 0.049 Uiso 1 1 calc R
C45 C -0.0160(3) 1.0015(4) 0.0680(2) 0.0454(11) Uani 1 1 d .
H45 H -0.0778 1.0031 0.0573 0.054 Uiso 1 1 calc R
C46 C 0.0370(3) 1.0804(4) 0.09543(18) 0.0444(10) Uani 1 1 d .
H46 H 0.0099 1.1345 0.1038 0.053 Uiso 1 1 calc R
C47C C 0.1444(4) 1.2394(4) 0.1724(3) 0.0668(14) Uani 1 1 d .
H47A H 0.1831 1.2933 0.1875 0.100 Uiso 1 1 calc R
H47B H 0.1381 1.2091 0.2108 0.100 Uiso 1 1 calc R
H47C H 0.0862 1.2594 0.1411 0.100 Uiso 1 1 calc R
C47 C 0.1295(2) 1.0806(3) 0.11081(16) 0.0357(8) Uani 1 1 d .
C47B C 0.2009(3) 1.2196(4) 0.0777(3) 0.0623(13) Uani 1 1 d .
H47D H 0.2363 1.2756 0.0942 0.093 Uiso 1 1 calc R
H47E H 0.1440 1.2366 0.0432 0.093 Uiso 1 1 calc R
H47F H 0.2324 1.1777 0.0587 0.093 Uiso 1 1 calc R
C47A C 0.1851(3) 1.1702(3) 0.1368(2) 0.0464(10) Uani 1 1 d .
H47G H 0.2441 1.1509 0.1700 0.056 Uiso 1 1 calc R
C48 C 0.3729(3) 0.9263(3) 0.2849(2) 0.0487(11) Uani 1 1 d .
H48 H 0.3138 0.9388 0.2562 0.058 Uiso 1 1 calc R
C49 C 0.3980(4) 0.9397(4) 0.3544(3) 0.0596(14) Uani 1 1 d .
H49 H 0.3560 0.9618 0.3715 0.072 Uiso 1 1 calc R
C50 C 0.4838(4) 0.9208(4) 0.3976(2) 0.0586(13) Uani 1 1 d .
H50 H 0.5013 0.9294 0.4443 0.070 Uiso 1 1 calc R
C51 C 0.5442(3) 0.8884(5) 0.3702(2) 0.0655(13) Uani 1 1 d .
H51 H 0.6034 0.8745 0.3982 0.079 Uiso 1 1 calc R
C52 C 0.5158(3) 0.8772(4) 0.3013(2) 0.0517(12) Uani 1 1 d .
H52 H 0.5572 0.8556 0.2834 0.062 Uiso 1 1 calc R
C53 C 0.2798(3) 0.9928(4) -0.0463(2) 0.0517(12) Uani 1 1 d .
H53 H 0.2315 0.9839 -0.0327 0.062 Uiso 1 1 calc R
C54 C 0.2618(4) 1.0199(4) -0.1126(2) 0.0595(13) Uani 1 1 d .
H54 H 0.2028 1.0295 -0.1429 0.071 Uiso 1 1 calc R
C55 C 0.3333(4) 1.0324(4) -0.1328(2) 0.0581(13) Uani 1 1 d .
H55 H 0.3229 1.0489 -0.1776 0.070 Uiso 1 1 calc R
C56 C 0.4188(4) 1.0205(4) -0.0874(2) 0.0544(12) Uani 1 1 d .
H56 H 0.4678 1.0301 -0.1001 0.065 Uiso 1 1 calc R
C57 C 0.4315(3) 0.9936(3) -0.0214(2) 0.0455(10) Uani 1 1 d .
H57 H 0.4901 0.9855 0.0099 0.055 Uiso 1 1 calc R
HN1 H 0.055(4) 0.764(5) 0.343(3) 0.080 Uiso 1 1 d .
HN2 H -0.070(4) 0.620(5) 0.346(3) 0.080 Uiso 1 1 d .
HN3 H 0.203(4) 0.439(5) 0.371(3) 0.080 Uiso 1 1 d .
HN6 H 0.403(4) 0.726(4) 0.167(3) 0.080 Uiso 1 1 d .
HN7 H 0.554(4) 0.896(5) 0.133(3) 0.080 Uiso 1 1 d .
HN8 H 0.285(4) 1.036(5) 0.124(3) 0.080 Uiso 1 1 d .

loop_
_atom_site_aniso_label
_atom_site_aniso_U_11
_atom_site_aniso_U_22
_atom_site_aniso_U_33
_atom_site_aniso_U_23
_atom_site_aniso_U_13
_atom_site_aniso_U_12
La1 0.02773(10) 0.02735(12) 0.02999(9) -0.00268(8) 0.01086(7) -0.00203(9)
La2 0.02947(11) 0.03201(13) 0.03402(10) -0.00568(9) 0.01125(7) -0.00388(9)
N1 0.041(2) 0.037(2) 0.0270(16) -0.0012(13) 0.0020(13) -0.0045(16)
N2 0.0310(16) 0.040(2) 0.0420(16) -0.0061(15) 0.0157(12) -0.0039(15)
N3 0.0344(19) 0.031(2) 0.0428(17) -0.0034(14) 0.0175(14) -0.0055(15)
N4 0.0403(17) 0.046(2) 0.0310(13) -0.0027(17) 0.0134(12) -0.004(2)
N5 0.046(2) 0.034(2) 0.0415(17) 0.0025(14) 0.0194(15) -0.0004(16)
N6 0.050(2) 0.035(3) 0.0345(17) -0.0093(15) 0.0142(16) -0.0035(16)
N7 0.0351(18) 0.041(2) 0.0401(18) -0.0122(14) 0.0141(14) -0.0076(16)
N8 0.0348(19) 0.030(2) 0.0454(18) -0.0068(14) 0.0121(14) -0.0093(15)
N9 0.0483(19) 0.043(2) 0.0378(15) -0.0022(17) 0.0200(13) 0.0009(19)
N10 0.044(2) 0.041(2) 0.0401(17) 0.0009(14) 0.0150(15) -0.0013(16)
C1 0.0253(18) 0.027(2) 0.0375(18) -0.0037(14) 0.0137(14) -0.0014(15)
C2 0.0314(19) 0.033(2) 0.0330(17) -0.0025(15) 0.0144(14) 0.0025(16)
C2A 0.045(2) 0.039(2) 0.0273(17) -0.0058(15) 0.0116(16) -0.0004(18)
C2C 0.063(3) 0.051(3) 0.034(2) 0.0072(18) 0.0062(19) 0.004(2)
C2B 0.064(3) 0.054(3) 0.064(3) 0.013(2) 0.035(2) 0.001(2)
C3 0.0379(19) 0.038(2) 0.0348(17) -0.0070(17) 0.0083(14) -0.0050(18)
C4 0.044(2) 0.035(3) 0.053(2) -0.0092(19) 0.0140(19) -0.0093(19)
C5 0.039(2) 0.036(3) 0.052(2) 0.0023(18) 0.0237(18) 0.0023(19)
C6 0.033(2) 0.034(3) 0.0338(18) -0.0006(14) 0.0160(14) 0.0007(17)
C6A 0.043(2) 0.041(3) 0.0347(19) 0.0091(16) 0.0126(16) 0.0019(18)
C6C 0.069(3) 0.092(4) 0.036(2) 0.012(3) 0.0191(19) 0.022(3)
C6B 0.045(3) 0.049(3) 0.066(3) 0.022(2) 0.011(2) 0.008(2)
C7 0.0300(19) 0.032(2) 0.0306(18) 0.0018(15) 0.0083(14) -0.0033(17)
C8B 0.043(3) 0.084(4) 0.071(3) -0.025(3) 0.011(2) 0.012(3)
C8A 0.046(2) 0.039(2) 0.062(2) -0.013(2) 0.0305(18) -0.008(2)
C8 0.038(2) 0.038(2) 0.0338(18) -0.0010(15) 0.0119(15) 0.0009(17)
C8C 0.080(4) 0.081(4) 0.055(3) -0.015(3) 0.028(3) 0.014(3)
C9 0.047(2) 0.032(3) 0.0413(19) -0.0015(16) 0.0123(16) -0.0088(18)
C10 0.037(2) 0.037(3) 0.050(2) 0.0076(19) 0.0129(16) -0.0094(19)
C11 0.030(2) 0.047(3) 0.039(2) 0.0112(17) 0.0124(16) 0.0012(18)
C12 0.031(2) 0.040(3) 0.0312(18) 0.0036(15) 0.0098(15) 0.0025(17)
C12A 0.038(2) 0.039(3) 0.050(2) 0.0016(18) 0.0203(18) 0.0006(18)
C12C 0.051(3) 0.052(3) 0.048(2) -0.012(2) 0.0195(19) -0.003(2)
C12B 0.043(3) 0.056(3) 0.081(3) -0.006(3) 0.027(2) 0.004(2)
C13 0.030(2) 0.036(2) 0.0271(17) 0.0039(15) 0.0119(14) 0.0006(17)
C14 0.035(2) 0.040(2) 0.0290(17) 0.0020(15) 0.0131(15) -0.0037(17)
C14A 0.033(2) 0.037(3) 0.051(2) -0.0058(18) 0.0201(18) -0.0102(18)
C14C 0.053(3) 0.042(3) 0.064(3) 0.007(2) 0.025(2) 0.003(2)
C14B 0.063(3) 0.048(3) 0.071(3) -0.022(2) 0.023(2) -0.015(3)
C15 0.034(2) 0.056(3) 0.042(2) 0.0002(19) 0.0107(17) -0.008(2)
C16 0.032(2) 0.064(4) 0.059(3) 0.011(2) 0.014(2) 0.007(2)
C17 0.042(2) 0.055(3) 0.045(2) 0.0121(18) 0.0176(18) 0.018(2)
C18 0.039(2) 0.037(3) 0.0345(17) 0.0080(15) 0.0194(15) 0.0063(17)
C18A 0.047(2) 0.033(2) 0.056(2) 0.0027(18) 0.030(2) 0.005(2)
C18C 0.085(4) 0.039(3) 0.076(3) 0.008(2) 0.050(3) 0.003(3)
C18B 0.080(4) 0.038(3) 0.098(4) -0.012(3) 0.054(3) 0.000(3)
C19 0.044(2) 0.063(3) 0.036(2) -0.0047(19) 0.0114(17) 0.009(2)
C20 0.053(3) 0.068(3) 0.044(2) -0.001(2) 0.012(2) 0.003(2)
C21 0.066(3) 0.069(4) 0.0316(19) -0.012(2) 0.0140(19) -0.010(3)
C22 0.079(4) 0.051(3) 0.050(3) -0.007(2) 0.032(2) 0.010(3)
C23 0.052(3) 0.055(3) 0.042(2) -0.004(2) 0.0188(19) 0.005(2)
C25 0.049(2) 0.045(3) 0.043(2) -0.0016(18) 0.0244(18) -0.008(2)
C26 0.069(3) 0.057(3) 0.061(3) -0.004(2) 0.040(3) -0.015(3)
C27 0.097(4) 0.050(3) 0.043(2) 0.0036(19) 0.034(3) -0.014(3)
C28 0.073(3) 0.051(3) 0.038(2) 0.000(2) 0.009(2) 0.004(3)
C29 0.045(2) 0.036(3) 0.050(2) 0.0005(18) 0.0175(19) -0.001(2)
C30 0.033(2) 0.039(2) 0.0265(17) -0.0051(15) 0.0098(14) -0.0003(17)
C31 0.038(2) 0.040(2) 0.0338(19) -0.0076(16) 0.0134(16) -0.0010(17)
C31A 0.063(3) 0.034(2) 0.0339(19) -0.0039(16) 0.0183(18) 0.010(2)
C31C 0.090(4) 0.064(4) 0.038(2) 0.002(2) 0.021(2) 0.015(3)
C31B 0.076(3) 0.042(3) 0.055(3) -0.002(2) 0.034(2) -0.003(2)
C32 0.069(3) 0.053(3) 0.033(2) -0.0118(18) 0.016(2) -0.010(2)
C33 0.087(4) 0.047(3) 0.047(3) -0.016(2) 0.028(2) -0.014(3)
C34 0.066(3) 0.037(3) 0.051(2) -0.004(2) 0.026(2) -0.010(2)
C35A 0.042(2) 0.044(3) 0.0334(19) -0.0022(16) 0.0124(16) -0.0012(18)
C35C 0.074(3) 0.063(3) 0.051(3) 0.000(2) 0.033(2) -0.014(3)
C35B 0.053(3) 0.102(5) 0.036(2) 0.004(2) 0.0062(19) -0.012(3)
C35 0.034(2) 0.047(3) 0.037(2) -0.0034(17) 0.0156(16) -0.0036(19)
C36 0.031(2) 0.039(3) 0.0263(17) 0.0007(15) 0.0079(15) -0.0075(17)
C37C 0.045(2) 0.078(4) 0.065(3) -0.012(3) 0.019(2) 0.010(3)
C37 0.036(2) 0.041(3) 0.0265(17) 0.0069(16) 0.0098(15) 0.0009(18)
C37A 0.039(2) 0.041(3) 0.0392(19) 0.0008(17) 0.0109(16) 0.0033(19)
C37B 0.094(4) 0.040(3) 0.065(3) 0.004(2) 0.028(3) 0.005(3)
C38 0.031(2) 0.045(3) 0.040(2) 0.0072(17) 0.0054(15) -0.0005(18)
C39 0.041(2) 0.050(3) 0.043(2) -0.0014(19) 0.0019(16) -0.012(2)
C40 0.049(2) 0.042(2) 0.0340(19) -0.0049(16) 0.0122(17) -0.0072(19)
C41A 0.047(2) 0.034(3) 0.047(2) -0.0066(17) 0.0231(17) -0.0081(19)
C41 0.041(2) 0.035(2) 0.0295(16) 0.0015(15) 0.0145(14) -0.0081(18)
C41C 0.048(3) 0.074(4) 0.073(3) 0.014(3) 0.027(2) 0.011(3)
C41B 0.059(3) 0.081(4) 0.079(3) -0.029(3) 0.039(3) -0.008(3)
C42 0.030(2) 0.038(3) 0.0269(18) 0.0014(15) 0.0114(15) 0.0020(17)
C43 0.039(2) 0.036(3) 0.0295(17) 0.0034(14) 0.0114(14) -0.0070(17)
C43A 0.033(2) 0.043(3) 0.046(2) -0.0098(18) 0.0143(17) -0.0109(18)
C43B 0.081(4) 0.046(3) 0.081(4) 0.012(3) 0.043(3) 0.009(3)
C43C 0.066(3) 0.088(5) 0.085(4) -0.046(3) 0.017(3) -0.012(3)
C44 0.034(2) 0.049(3) 0.0369(19) 0.0061(16) 0.0099(15) -0.0085(19)
C45 0.031(2) 0.058(3) 0.047(2) 0.013(2) 0.0138(18) -0.001(2)
C46 0.045(2) 0.049(3) 0.0416(19) 0.014(2) 0.0189(16) 0.019(2)
C47C 0.071(3) 0.045(3) 0.083(4) -0.010(3) 0.028(3) 0.008(3)
C47 0.0373(19) 0.036(2) 0.0326(16) 0.0073(17) 0.0114(13) 0.0006(19)
C47B 0.057(3) 0.044(3) 0.084(3) 0.006(3) 0.024(3) -0.008(2)
C47A 0.042(2) 0.035(3) 0.057(2) 0.0023(19) 0.0135(19) 0.0053(19)
C48 0.047(2) 0.048(3) 0.060(3) 0.0048(19) 0.031(2) 0.004(2)
C49 0.088(4) 0.045(3) 0.069(3) 0.002(2) 0.056(3) 0.006(3)
C50 0.089(4) 0.053(3) 0.039(2) -0.0026(19) 0.030(2) -0.002(3)
C51 0.060(3) 0.087(4) 0.046(2) 0.008(3) 0.015(2) 0.005(3)
C52 0.049(2) 0.065(4) 0.045(2) 0.003(2) 0.0222(18) 0.011(2)
C53 0.049(3) 0.053(3) 0.048(2) 0.002(2) 0.0120(19) 0.004(2)
C54 0.064(3) 0.057(3) 0.043(2) 0.001(2) 0.003(2) 0.007(3)
C55 0.088(4) 0.043(3) 0.041(2) -0.001(2) 0.021(2) 0.002(3)
C56 0.072(3) 0.045(3) 0.053(3) -0.002(2) 0.032(2) -0.007(2)
C57 0.052(3) 0.037(3) 0.047(2) -0.0013(18) 0.0185(19) -0.005(2)

loop_
_atom_type_symbol
_atom_type_description
_atom_type_scat_dispersion_real
_atom_type_scat_dispersion_imag
_atom_type_scat_source
C C 0.0033 0.0016 'International Tables Vol C Tables 4.2.6.8 and 6.1.1.4'
H H 0.0000 0.0000 'International Tables Vol C Tables 4.2.6.8 and 6.1.1.4'
N N 0.0061 0.0033 'International Tables Vol C Tables 4.2.6.8 and 6.1.1.4'
La La -0.2871 2.4523 'International Tables Vol C Tables 4.2.6.8 and 6.1.1.4'

loop_
_geom_angle_atom_site_label_1
_geom_angle_atom_site_label_2
_geom_angle_atom_site_label_3
_geom_angle
N2 La1 N1 91.87(13)
N2 La1 N3 134.53(13)
N1 La1 N3 133.58(12)
N2 La1 N4 83.63(10)
N1 La1 N4 94.35(12)
N3 La1 N4 90.32(11)
N2 La1 N5 83.83(11)
N1 La1 N5 112.94(11)
N3 La1 N5 79.58(11)
N4 La1 N5 150.23(11)
N6 La2 N7 103.90(13)
N6 La2 N8 122.60(12)
N7 La2 N8 130.92(12)
N6 La2 N10 120.27(11)
N7 La2 N10 86.94(12)
N8 La2 N10 82.95(11)
N6 La2 N9 86.52(12)
N7 La2 N9 83.94(11)
N8 La2 N9 84.07(11)
N10 La2 N9 153.11(12)
C1 N1 La1 143.8(3)
C7 N2 La1 151.7(3)
C13 N3 La1 149.8(3)
C23 N4 C19 117.0(3)
C23 N4 La1 122.8(3)
C19 N4 La1 119.4(3)
C25 N5 C29 116.6(4)
C25 N5 La1 122.4(3)
C29 N5 La1 120.3(3)
C30 N6 La2 147.1(3)
C36 N7 La2 150.5(3)
C42 N8 La2 147.7(3)
C52 N9 C48 117.2(3)
C52 N9 La2 120.2(2)
C48 N9 La2 122.0(3)
C53 N10 C57 116.9(4)
C53 N10 La2 121.2(3)
C57 N10 La2 121.0(3)
N1 C1 C2 118.4(3)
N1 C1 C6 122.1(3)
C2 C1 C6 119.5(3)
C3 C2 C1 119.4(3)
C3 C2 C2A 119.8(3)
C1 C2 C2A 120.7(3)
C2B C2A C2C 110.0(3)
C2B C2A C2 110.2(3)
C2C C2A C2 114.8(3)
C4 C3 C2 121.0(3)
C3 C4 C5 119.3(4)
C4 C5 C6 122.7(4)
C5 C6 C1 117.8(3)
C5 C6 C6A 121.0(4)
C1 C6 C6A 121.2(3)
C6 C6A C6B 114.5(4)
C6 C6A C6C 111.1(3)
C6B C6A C6C 110.5(4)
N2 C7 C8 119.8(3)
N2 C7 C12 121.0(4)
C8 C7 C12 119.3(3)
C8 C8A C8B 111.3(4)
C8 C8A C8C 114.3(4)
C8B C8A C8C 108.8(4)
C9 C8 C7 120.0(4)
C9 C8 C8A 120.1(4)
C7 C8 C8A 119.9(4)
C8 C9 C10 120.4(4)
C11 C10 C9 119.7(4)
C10 C11 C12 122.6(4)
C11 C12 C7 118.1(4)
C11 C12 C12A 121.6(4)
C7 C12 C12A 120.3(3)
C12 C12A C12B 114.2(4)
C12 C12A C12C 113.6(4)
C12B C12A C12C 109.0(4)
N3 C13 C14 118.0(4)
N3 C13 C18 122.7(4)
C14 C13 C18 119.3(3)
C15 C14 C13 118.9(4)
C15 C14 C14A 120.4(4)
C13 C14 C14A 120.6(3)
C14 C14A C14C 112.0(4)
C14 C14A C14B 114.3(4)
C14C C14A C14B 110.5(4)
C16 C15 C14 121.4(4)
C15 C16 C17 119.9(4)
C18 C17 C16 121.4(4)
C17 C18 C13 119.1(4)
C17 C18 C18A 120.9(4)
C13 C18 C18A 120.0(3)
C18 C18A C18B 114.5(4)
C18 C18A C18C 110.7(4)
C18B C18A C18C 109.7(4)
N4 C19 C20 122.6(4)
C21 C20 C19 118.9(4)
C22 C21 C20 119.4(4)
C21 C22 C23 119.3(4)
N4 C23 C22 122.8(4)
N5 C25 C26 123.5(4)
C27 C26 C25 118.5(4)
C26 C27 C28 119.7(4)
C27 C28 C29 118.1(4)
N5 C29 C28 123.6(4)
N6 C30 C31 119.1(4)
N6 C30 C35 122.9(3)
C31 C30 C35 118.0(4)
C32 C31 C30 119.7(4)
C32 C31 C31A 121.4(3)
C30 C31 C31A 118.8(3)
C31 C31A C31C 115.2(4)
C31 C31A C31B 109.7(3)
C31C C31A C31B 110.8(4)
C33 C32 C31 121.8(4)
C34 C33 C32 119.1(4)
C33 C34 C35 121.8(5)
C35C C35A C35 114.6(3)
C35C C35A C35B 109.8(4)
C35 C35A C35B 110.3(3)
C34 C35 C30 119.6(4)
C34 C35 C35A 120.0(4)
C30 C35 C35A 120.4(3)
N7 C36 C41 119.1(3)
N7 C36 C37 122.0(4)
C41 C36 C37 118.9(3)
C38 C37 C36 118.4(4)
C38 C37 C37A 121.5(4)
C36 C37 C37A 120.1(4)
C37 C37A C37B 110.5(3)
C37 C37A C37C 114.1(4)
C37B C37A C37C 109.9(4)
C39 C38 C37 122.3(4)
C40 C39 C38 119.4(4)
C39 C40 C41 121.6(4)
C41 C41A C41B 115.1(3)
C41 C41A C41C 111.3(3)
C41B C41A C41C 110.7(4)
C40 C41 C36 119.3(4)
C40 C41 C41A 120.4(4)
C36 C41 C41A 120.3(3)
N8 C42 C43 119.5(4)
N8 C42 C47 122.7(4)
C43 C42 C47 117.8(3)
C44 C43 C42 120.2(4)
C44 C43 C43A 119.8(4)
C42 C43 C43A 119.9(3)
C43 C43A C43B 110.5(4)
C43 C43A C43C 115.0(4)
C43B C43A C43C 109.8(5)
C45 C44 C43 122.0(4)
C44 C45 C46 118.7(4)
C45 C46 C47 121.9(4)
C46 C47 C42 119.3(4)
C46 C47 C47A 120.7(4)
C42 C47 C47A 120.0(3)
C47C C47A C47 114.4(4)
C47C C47A C47B 110.1(4)
C47 C47A C47B 109.6(4)
N9 C48 C49 121.8(4)
C50 C49 C48 120.2(4)
C49 C50 C51 118.1(4)
C52 C51 C50 119.1(4)
N9 C52 C51 123.6(4)
N10 C53 C54 123.5(5)
C55 C54 C53 118.3(5)
C56 C55 C54 119.9(4)
C55 C56 C57 118.3(5)
N10 C57 C56 123.1(4)

loop_
_geom_bond_atom_site_label_1
_geom_bond_atom_site_label_2
_geom_bond_distance
La1 N2 2.354(3)
La1 N1 2.370(4)
La1 N3 2.397(4)
La1 N4 2.707(3)
La1 N5 2.729(3)
La2 N6 2.368(4)
La2 N7 2.374(4)
La2 N8 2.402(4)
La2 N10 2.714(3)
La2 N9 2.737(3)
N1 C1 1.402(5)
N2 C7 1.398(5)
N3 C13 1.391(5)
N4 C23 1.339(6)
N4 C19 1.346(5)
N5 C25 1.335(5)
N5 C29 1.339(5)
N6 C30 1.400(6)
N7 C36 1.394(5)
N8 C42 1.389(5)
N9 C52 1.339(5)
N9 C48 1.343(5)
N10 C53 1.333(5)
N10 C57 1.346(5)
C1 C2 1.416(5)
C1 C6 1.422(5)
C2 C3 1.390(5)
C2 C2A 1.525(5)
C2A C2B 1.523(6)
C2A C2C 1.524(5)
C3 C4 1.374(6)
C4 C5 1.380(6)
C5 C6 1.381(6)
C6 C6A 1.520(5)
C6A C6B 1.529(6)
C6A C6C 1.535(6)
C7 C8 1.415(6)
C7 C12 1.444(5)
C8B C8A 1.527(7)
C8A C8 1.515(5)
C8A C8C 1.537(6)
C8 C9 1.384(5)
C9 C10 1.405(6)
C10 C11 1.375(6)
C11 C12 1.378(6)
C12 C12A 1.522(6)
C12A C12B 1.524(6)
C12A C12C 1.538(6)
C13 C14 1.427(6)
C13 C18 1.424(6)
C14 C15 1.402(6)
C14 C14A 1.503(6)
C14A C14C 1.525(6)
C14A C14B 1.534(6)
C15 C16 1.373(7)
C16 C17 1.391(7)
C17 C18 1.390(6)
C18 C18A 1.509(6)
C18A C18B 1.532(6)
C18A C18C 1.538(6)
C19 C20 1.386(6)
C20 C21 1.369(7)
C21 C22 1.351(7)
C22 C23 1.386(6)
C25 C26 1.389(6)
C26 C27 1.358(7)
C27 C28 1.374(7)
C28 C29 1.386(6)
C30 C31 1.419(5)
C30 C35 1.422(6)
C31 C32 1.383(6)
C31 C31A 1.518(6)
C31A C31C 1.529(6)
C31A C31B 1.534(6)
C32 C33 1.376(7)
C33 C34 1.373(6)
C34 C35 1.384(6)
C35A C35C 1.512(6)
C35A C35 1.539(5)
C35A C35B 1.535(6)
C36 C41 1.419(6)
C36 C37 1.432(5)
C37C C37A 1.538(6)
C37 C38 1.391(6)
C37 C37A 1.521(6)
C37A C37B 1.519(6)
C38 C39 1.376(6)
C39 C40 1.374(6)
C40 C41 1.395(5)
C41A C41 1.502(5)
C41A C41B 1.533(6)
C41A C41C 1.537(6)
C42 C43 1.413(6)
C42 C47 1.445(6)
C43 C44 1.392(5)
C43 C43A 1.518(6)
C43A C43B 1.527(6)
C43A C43C 1.535(6)
C44 C45 1.381(6)
C45 C46 1.390(7)
C46 C47 1.391(5)
C47C C47A 1.524(6)
C47 C47A 1.528(6)
C47B C47A 1.539(7)
C48 C49 1.386(6)
C49 C50 1.361(7)
C50 C51 1.381(7)
C51 C52 1.366(6)
C53 C54 1.380(6)
C54 C55 1.377(7)
C55 C56 1.356(7)
C56 C57 1.391(6)
